data_4004060
loop_
_publ_author_name
'Molokeev, Maxim S.'
'Su, Binbin'
'Aleksandrovsky, Aleksandr S.'
'Golovnev, Nicolay N.'
'Plyaskin, Mikhail E.'
'Xia, Zhiguo'

_publ_section_title
;
 Machine Learning Analysis and Discovery of Zero-Dimensional ns2 Metal
 Halides toward Enhanced Photoluminescence Quantum Yield
;
_journal_issue 2
_journal_name_full 'Chemistry of Materials'
_journal_page_first 537
_journal_page_last 546
_journal_paper_doi 10.1021/acs.chemmater.1c02725
_journal_volume 34
_journal_year 2022
_chemical_formula_moiety 'Cl5 Sb, C8 H20 N2'
_chemical_formula_sum 'C8 H20 Cl5 N2 Sb'
_chemical_formula_weight 443.26
_space_group_crystal_system orthorhombic
_space_group_IT_number 61
_space_group_name_Hall '-P 2ac 2ab'
_space_group_name_H-M_alt 'P b c a'
_atom_sites_solution_hydrogens geom
_atom_sites_solution_primary dual
_audit_creation_date 2021-06-21
_audit_creation_method
;
Olex2 1.2
(compiled 2018.05.29 svn.r3508 for OlexSys, GUI svn.r5506)
;
_cell_angle_alpha 90
_cell_angle_beta 90
_cell_angle_gamma 90
_cell_formula_units_Z 8
_cell_length_a 11.7848(2)
_cell_length_b 11.8754(2)
_cell_length_c 23.3340(5)
_cell_measurement_reflns_used 7945
_cell_measurement_temperature 150(2)
_cell_measurement_theta_max 26.38
_cell_measurement_theta_min 3.00
_cell_volume 3265.57(10)
_computing_cell_refinement 'SAINT V8.40B (?, 2016)'
_computing_data_reduction 'SAINT V8.40B (?, 2016)'
_computing_molecular_graphics 'Olex2 (Dolomanov et al., 2009)'
_computing_publication_material 'Olex2 (Dolomanov et al., 2009)'
_computing_structure_refinement 'ShelXL (Sheldrick, 2015)'
_computing_structure_solution 'ShelXT (Sheldrick, 2015)'
_diffrn_ambient_temperature 150.0
_diffrn_measured_fraction_theta_full 0.995
_diffrn_measured_fraction_theta_max 0.996
_diffrn_measurement_device_type 'Bruker APEX-II CCD'
_diffrn_measurement_method '\f and \w scans'
_diffrn_radiation_type MoK\a
_diffrn_radiation_wavelength 0.71073
_diffrn_reflns_av_R_equivalents 0.0571
_diffrn_reflns_av_unetI/netI 0.0233
_diffrn_reflns_Laue_measured_fraction_full 0.995
_diffrn_reflns_Laue_measured_fraction_max 0.996
_diffrn_reflns_limit_h_max 13
_diffrn_reflns_limit_h_min -14
_diffrn_reflns_limit_k_max 14
_diffrn_reflns_limit_k_min -14
_diffrn_reflns_limit_l_max 29
_diffrn_reflns_limit_l_min -29
_diffrn_reflns_number 38450
_diffrn_reflns_point_group_measured_fraction_full 0.995
_diffrn_reflns_point_group_measured_fraction_max 0.996
_diffrn_reflns_theta_full 25.242
_diffrn_reflns_theta_max 26.381
_diffrn_reflns_theta_min 2.456
_diffrn_standards_number 0
_exptl_absorpt_coefficient_mu 2.487
_exptl_absorpt_correction_T_max 0.0276
_exptl_absorpt_correction_T_min 0.0097
_exptl_absorpt_correction_type multi-scan
_exptl_absorpt_process_details
;
SADABS-2016/2 (Bruker,2016/2) was used for absorption correction.
wR2(int) was 0.0967 before and 0.0626 after correction.
The Ratio of minimum to maximum transmission is 0.3514.
The \l/2 correction factor is Not present.
;
_exptl_crystal_colour colourless
_exptl_crystal_colour_primary colourless
_exptl_crystal_density_diffrn 1.803
_exptl_crystal_description block
_exptl_crystal_F_000 1744
_exptl_crystal_size_max 0.2
_exptl_crystal_size_mid 0.2
_exptl_crystal_size_min 0.08
_refine_diff_density_max 0.550
_refine_diff_density_min -1.441
_refine_diff_density_rms 0.115
_refine_ls_extinction_method none
_refine_ls_goodness_of_fit_ref 1.309
_refine_ls_hydrogen_treatment constr
_refine_ls_matrix_type full
_refine_ls_number_parameters 147
_refine_ls_number_reflns 3322
_refine_ls_number_restraints 0
_refine_ls_restrained_S_all 1.309
_refine_ls_R_factor_all 0.0487
_refine_ls_R_factor_gt 0.0458
_refine_ls_shift/su_max 0.001
_refine_ls_shift/su_mean 0.000
_refine_ls_structure_factor_coef Fsqd
_refine_ls_weighting_details 'w=1/[\s^2^(Fo^2^)+(0.0203P)^2^+13.2705P] where P=(Fo^2^+2Fc^2^)/3'
_refine_ls_weighting_scheme calc
_refine_ls_wR_factor_gt 0.0926
_refine_ls_wR_factor_ref 0.0938
_reflns_Friedel_coverage 0.000
_reflns_number_gt 3087
_reflns_number_total 3322
_reflns_threshold_expression 'I > 2\s(I)'
_cod_data_source_file cm1c02725_si_002.cif
_cod_data_source_block mo_0621_14_0m
_cod_database_code 4004060
_shelx_shelxl_version_number 2018/3
_shelx_space_group_comment
;
The symmetry employed for this shelxl refinement is uniquely defined
by the following loop, which should always be used as a source of
symmetry information in preference to the above space-group names.
They are only intended as comments.
;
_shelx_estimated_absorpt_t_max 0.826
_shelx_estimated_absorpt_t_min 0.636
_olex2_refinement_description
;
1. Fixed Uiso
 At 1.2 times of:
  All C(H) groups, All C(H,H) groups, All N(H,H,H) groups
2.a Ternary CH refined with riding coordinates:
 C00A(H00I), C00B(H00J)
2.b Secondary CH2 refined with riding coordinates:
 C009(H00G,H00H), C00C(H00K,H00L), C00D(H00M,H00N), C00E(H00O,H00P), C00F(H00Q,
 H00R), C00G(H00S,H00T)
2.c Idealised Me refined as rotating group:
 N007(H00A,H00B,H00C), N008(H00D,H00E,H00F)
;
_olex2_submission_special_instructions 'No special instructions were received'

loop_
_space_group_symop_operation_xyz
'x, y, z'
'-x+1/2, -y, z+1/2'
'-x, y+1/2, -z+1/2'
'x+1/2, -y+1/2, -z'
'-x, -y, -z'
'x-1/2, y, -z-1/2'
'x, -y-1/2, z-1/2'
'-x-1/2, y-1/2, z'

loop_
_atom_site_label
_atom_site_type_symbol
_atom_site_fract_x
_atom_site_fract_y
_atom_site_fract_z
_atom_site_U_iso_or_equiv
_atom_site_adp_type
_atom_site_occupancy
_atom_site_site_symmetry_order
_atom_site_calc_flag
_atom_site_refinement_flags_posn
_atom_site_refinement_flags_adp
_atom_site_refinement_flags_occupancy
_atom_site_disorder_assembly
_atom_site_disorder_group
Sb01 Sb 0.52633(3) 0.60551(3) 0.55967(2) 0.02847(11) Uani 1 1 d . . . . .
Cl02 Cl 0.30135(11) 0.52460(11) 0.53739(6) 0.0322(3) Uani 1 1 d . . . . .
Cl03 Cl 0.57836(11) 0.42398(10) 0.60540(6) 0.0334(3) Uani 1 1 d . . . . .
Cl04 Cl 0.71028(10) 0.69275(11) 0.58388(6) 0.0363(3) Uani 1 1 d . . . . .
Cl05 Cl 0.45093(11) 0.67263(11) 0.64773(6) 0.0344(3) Uani 1 1 d . . . . .
Cl06 Cl 0.46265(11) 0.81492(11) 0.51332(6) 0.0340(3) Uani 1 1 d . . . . .
N007 N 0.3180(4) 0.2680(4) 0.57309(19) 0.0357(10) Uani 1 1 d . . . . .
H00A H 0.386921 0.251358 0.557699 0.043 Uiso 1 1 calc GR . . . .
H00B H 0.295954 0.337713 0.561377 0.043 Uiso 1 1 calc GR . . . .
H00C H 0.266131 0.216129 0.561267 0.043 Uiso 1 1 calc GR . . . .
N008 N 0.6431(4) -0.0362(4) 0.58000(19) 0.0315(9) Uani 1 1 d . . . . .
H00D H 0.590123 -0.078724 0.561653 0.038 Uiso 1 1 calc GR . . . .
H00E H 0.713525 -0.063725 0.572295 0.038 Uiso 1 1 calc GR . . . .
H00F H 0.638340 0.036309 0.567601 0.038 Uiso 1 1 calc GR . . . .
C009 C 0.3260(5) 0.2658(5) 0.6368(2) 0.0357(12) Uani 1 1 d . . . . .
H00G H 0.252454 0.289220 0.653520 0.043 Uiso 1 1 calc R . . . .
H00H H 0.384554 0.320087 0.649550 0.043 Uiso 1 1 calc R . . . .
C00A C 0.3562(5) 0.1492(5) 0.6583(2) 0.0325(11) Uani 1 1 d . . . . .
H00I H 0.302075 0.094476 0.640562 0.039 Uiso 1 1 calc R . . . .
C00B C 0.5025(4) -0.0053(5) 0.6596(2) 0.0327(11) Uani 1 1 d . . . . .
H00J H 0.448244 -0.057088 0.639911 0.039 Uiso 1 1 calc R . . . .
C00C C 0.4767(5) 0.1152(5) 0.6404(3) 0.0386(12) Uani 1 1 d . . . . .
H00K H 0.484014 0.120587 0.598200 0.046 Uiso 1 1 calc R . . . .
H00L H 0.532223 0.167567 0.657820 0.046 Uiso 1 1 calc R . . . .
C00D C 0.3684(5) 0.0212(6) 0.7428(3) 0.0448(14) Uani 1 1 d . . . . .
H00M H 0.363010 0.017535 0.785105 0.054 Uiso 1 1 calc R . . . .
H00N H 0.310647 -0.030385 0.726666 0.054 Uiso 1 1 calc R . . . .
C00E C 0.3436(5) 0.1408(5) 0.7231(2) 0.0414(13) Uani 1 1 d . . . . .
H00O H 0.265454 0.162059 0.734260 0.050 Uiso 1 1 calc R . . . .
H00P H 0.396876 0.193709 0.741830 0.050 Uiso 1 1 calc R . . . .
C00F C 0.6221(5) -0.0402(5) 0.6437(2) 0.0357(12) Uani 1 1 d . . . . .
H00Q H 0.676727 0.010221 0.663132 0.043 Uiso 1 1 calc R . . . .
H00R H 0.635817 -0.117777 0.657587 0.043 Uiso 1 1 calc R . . . .
C00G C 0.4857(5) -0.0175(5) 0.7242(2) 0.0427(14) Uani 1 1 d . . . . .
H00S H 0.496259 -0.097297 0.735182 0.051 Uiso 1 1 calc R . . . .
H00T H 0.543826 0.027676 0.744459 0.051 Uiso 1 1 calc R . . . .

loop_
_atom_site_aniso_label
_atom_site_aniso_U_11
_atom_site_aniso_U_22
_atom_site_aniso_U_33
_atom_site_aniso_U_23
_atom_site_aniso_U_13
_atom_site_aniso_U_12
Sb01 0.02887(18) 0.02687(18) 0.02967(19) -0.00155(14) 0.00230(14) -0.00175(13)
Cl02 0.0311(6) 0.0304(6) 0.0350(6) -0.0004(5) -0.0017(5) -0.0019(5)
Cl03 0.0332(6) 0.0271(6) 0.0398(7) 0.0027(5) 0.0023(5) 0.0003(5)
Cl04 0.0269(6) 0.0279(6) 0.0540(8) -0.0053(6) 0.0004(6) -0.0008(5)
Cl05 0.0321(6) 0.0397(7) 0.0314(6) -0.0041(5) 0.0030(5) 0.0030(5)
Cl06 0.0336(6) 0.0328(6) 0.0356(7) 0.0017(5) -0.0060(5) -0.0004(5)
N007 0.037(2) 0.031(2) 0.038(3) 0.0054(19) 0.003(2) 0.0020(19)
N008 0.030(2) 0.030(2) 0.035(2) -0.0062(19) 0.0048(18) -0.0027(18)
C009 0.032(3) 0.036(3) 0.039(3) -0.005(2) 0.006(2) -0.006(2)
C00A 0.034(3) 0.034(3) 0.029(3) 0.000(2) -0.001(2) -0.003(2)
C00B 0.032(3) 0.034(3) 0.032(3) -0.004(2) -0.003(2) -0.001(2)
C00C 0.034(3) 0.042(3) 0.040(3) -0.001(3) 0.005(2) 0.004(2)
C00D 0.044(3) 0.062(4) 0.028(3) 0.004(3) 0.002(2) -0.003(3)
C00E 0.039(3) 0.053(4) 0.032(3) -0.002(3) 0.005(2) 0.003(3)
C00F 0.039(3) 0.038(3) 0.030(3) -0.001(2) 0.003(2) 0.004(2)
C00G 0.052(3) 0.046(3) 0.030(3) 0.005(3) 0.001(3) 0.005(3)

loop_
_atom_type_symbol
_atom_type_description
_atom_type_scat_dispersion_real
_atom_type_scat_dispersion_imag
_atom_type_scat_source
C C 0.0033 0.0016 'International Tables Vol C Tables 4.2.6.8 and 6.1.1.4'
H H 0.0000 0.0000 'International Tables Vol C Tables 4.2.6.8 and 6.1.1.4'
Cl Cl 0.1484 0.1585 'International Tables Vol C Tables 4.2.6.8 and 6.1.1.4'
N N 0.0061 0.0033 'International Tables Vol C Tables 4.2.6.8 and 6.1.1.4'
Sb Sb -0.5866 1.5461 'International Tables Vol C Tables 4.2.6.8 and 6.1.1.4'

loop_
_geom_angle_atom_site_label_1
_geom_angle_atom_site_label_2
_geom_angle_atom_site_label_3
_geom_angle
_geom_angle_site_symmetry_1
_geom_angle_site_symmetry_3
_geom_angle_publ_flag
Cl03 Sb01 Cl02 90.88(4) . . ?
Cl03 Sb01 Cl06 177.02(4) . . ?
Cl04 Sb01 Cl02 173.83(4) . . ?
Cl04 Sb01 Cl03 92.82(4) . . ?
Cl04 Sb01 Cl06 87.21(4) . . ?
Cl05 Sb01 Cl02 85.61(4) . . ?
Cl05 Sb01 Cl03 90.68(5) . . ?
Cl05 Sb01 Cl04 89.41(5) . . ?
Cl05 Sb01 Cl06 86.34(4) . . ?
Cl06 Sb01 Cl02 88.85(4) . . ?
N007 C009 C00A 111.1(4) . . ?
C009 C00A C00C 111.5(5) . . ?
C009 C00A C00E 111.4(5) . . ?
C00E C00A C00C 110.1(5) . . ?
C00F C00B C00C 111.6(5) . . ?
C00F C00B C00G 109.7(4) . . ?
C00G C00B C00C 110.7(5) . . ?
C00B C00C C00A 110.5(5) . . ?
C00G C00D C00E 111.7(5) . . ?
C00A C00E C00D 110.0(5) . . ?
N008 C00F C00B 112.8(4) . . ?
C00D C00G C00B 111.8(5) . . ?

loop_
_geom_bond_atom_site_label_1
_geom_bond_atom_site_label_2
_geom_bond_distance
_geom_bond_site_symmetry_2
_geom_bond_publ_flag
Sb01 Cl02 2.8676(13) . ?
Sb01 Cl03 2.4823(13) . ?
Sb01 Cl04 2.4682(13) . ?
Sb01 Cl05 2.3763(13) . ?
Sb01 Cl06 2.8137(13) . ?
N007 C009 1.491(7) . ?
N008 C00F 1.507(7) . ?
C009 C00A 1.515(8) . ?
C00A C00C 1.534(7) . ?
C00A C00E 1.521(7) . ?
C00B C00C 1.530(8) . ?
C00B C00F 1.515(7) . ?
C00B C00G 1.526(7) . ?
C00D C00E 1.522(9) . ?
C00D C00G 1.519(8) . ?
